data_1561766
loop_
_publ_author_name
'Bykova, E.'
'Gou, H.'
'Bykov, M.'
'Hanfland, M.'
'Dubrovinsky, L.'
'Dubrovinskaia, N.'

_publ_section_title
;
 Crystal structures and compressibility of novel iron borides Fe2B7 and Fe
 B50 synthesized at high pressure and high temperature
;
_journal_name_full 'Journal of Solid State Chemistry'
_journal_page_first 102
_journal_page_last 109
_journal_paper_doi 10.1016/j.jssc.2015.06.040
_journal_volume 230
_journal_year 2015
_chemical_formula_moiety 'B7 Fe2'
_chemical_formula_sum 'B7 Fe2'
_chemical_formula_weight 187.37
_chemical_name_common 'diiron heptaboride'
_chemical_name_systematic 'diiron heptaboride'
_space_group_IT_number 55
_space_group_name_Hall '-P 2 2ab'
_space_group_name_H-M_alt 'P b a m'
_symmetry_cell_setting orthorhombic
_symmetry_Int_Tables_number 55
_symmetry_space_group_name_H-M 'P b a m'
_atom_sites_solution_hydrogens .
_atom_sites_solution_primary direct
_atom_sites_solution_secondary difmap
_cell_angle_alpha 90.00
_cell_angle_beta 90.00
_cell_angle_gamma 90.00
_cell_formula_units_Z 8
_cell_length_a 16.9699(15)
_cell_length_b 10.6520(9)
_cell_length_c 2.8938(3)
_cell_measurement_reflns_used 731
_cell_measurement_temperature 296(2)
_cell_measurement_theta_max 33.2010
_cell_measurement_theta_min 3.8450
_cell_volume 523.09(8)
_computing_cell_refinement
;
CrysAlisPro, Agilent Technologies,
Version 1.171.36.28 (release 01-02-2013 CrysAlis171 .NET)
(compiled Feb  1 2013,16:14:44)
;
_computing_data_collection
;
CrysAlisPro, Agilent Technologies,
Version 1.171.36.28 (release 01-02-2013 CrysAlis171 .NET)
(compiled Feb  1 2013,16:14:44)
;
_computing_data_reduction
;
CrysAlisPro, Agilent Technologies,
Version 1.171.36.28 (release 01-02-2013 CrysAlis171 .NET)
(compiled Feb  1 2013,16:14:44)
;
_computing_structure_refinement 'SHELXL-97 (Sheldrick, 1997)'
_computing_structure_solution 'SHELXS-97 (Sheldrick, 1990)'
_diffrn_ambient_temperature 296(2)
_diffrn_detector_area_resol_mean 8.3370
_diffrn_measured_fraction_theta_full 1.000
_diffrn_measured_fraction_theta_max 1.000
_diffrn_measurement_device_type 'Xcalibur, Sapphire2, large Be window'
_diffrn_measurement_method '\w scans'
_diffrn_radiation_monochromator graphite
_diffrn_radiation_probe x-ray
_diffrn_radiation_source 'Enhance (Mo) X-ray Source'
_diffrn_radiation_type MoK\a
_diffrn_radiation_wavelength 0.71073
_diffrn_reflns_av_R_equivalents 0.0655
_diffrn_reflns_av_sigmaI/netI 0.1011
_diffrn_reflns_limit_h_max 24
_diffrn_reflns_limit_h_min -21
_diffrn_reflns_limit_k_max 14
_diffrn_reflns_limit_k_min -15
_diffrn_reflns_limit_l_max 4
_diffrn_reflns_limit_l_min -3
_diffrn_reflns_number 2230
_diffrn_reflns_theta_full 25.00
_diffrn_reflns_theta_max 30.50
_diffrn_reflns_theta_min 2.26
_exptl_absorpt_coefficient_mu 10.746
_exptl_absorpt_correction_T_max 1.00000
_exptl_absorpt_correction_T_min 0.93108
_exptl_absorpt_correction_type multi-scan
_exptl_absorpt_process_details
;
CrysAlisPro, Agilent Technologies,
Version 1.171.36.28 (release 01-02-2013 CrysAlis171 .NET)
(compiled Feb  1 2013,16:14:44)
Empirical absorption correction using spherical harmonics,
 implemented in SCALE3 ABSPACK scaling algorithm.
;
_exptl_crystal_colour black
_exptl_crystal_density_diffrn 4.758
_exptl_crystal_density_method 'not measured'
_exptl_crystal_description prism
_exptl_crystal_F_000 696
_exptl_crystal_size_max 0.07
_exptl_crystal_size_mid 0.07
_exptl_crystal_size_min 0.05
_refine_diff_density_max 1.218
_refine_diff_density_min -1.354
_refine_diff_density_rms 0.327
_refine_ls_extinction_method none
_refine_ls_goodness_of_fit_ref 0.978
_refine_ls_hydrogen_treatment .
_refine_ls_matrix_type full
_refine_ls_number_parameters 67
_refine_ls_number_reflns 940
_refine_ls_number_restraints 0
_refine_ls_restrained_S_all 0.978
_refine_ls_R_factor_all 0.1024
_refine_ls_R_factor_gt 0.0529
_refine_ls_shift/su_max 0.000
_refine_ls_shift/su_mean 0.000
_refine_ls_structure_factor_coef Fsqd
_refine_ls_weighting_details 'calc w=1/[\s^2^(Fo^2^)+(0.0242P)^2^+0.0000P] where P=(Fo^2^+2Fc^2^)/3'
_refine_ls_weighting_scheme calc
_refine_ls_wR_factor_gt 0.0736
_refine_ls_wR_factor_ref 0.0868
_reflns_number_gt 604
_reflns_number_total 940
_reflns_threshold_expression >2sigma(I)
_cod_data_source_file Fe2B7_300K.cif
_cod_data_source_block Fe2B7
_cod_database_code 1561766

loop_
_symmetry_equiv_pos_as_xyz
'x, y, z'
'-x, -y, z'
'x+1/2, -y+1/2, -z'
'-x+1/2, y+1/2, -z'
'-x, -y, -z'
'x, y, -z'
'-x-1/2, y-1/2, z'
'x-1/2, -y-1/2, z'

loop_
_atom_site_label
_atom_site_type_symbol
_atom_site_fract_x
_atom_site_fract_y
_atom_site_fract_z
_atom_site_U_iso_or_equiv
_atom_site_adp_type
_atom_site_occupancy
_atom_site_symmetry_multiplicity
_atom_site_calc_flag
_atom_site_refinement_flags
_atom_site_disorder_assembly
_atom_site_disorder_group
Fe1 Fe 0.22170(7) 0.46732(12) 0.5000 0.0067(3) Uani 1 2 d S . .
Fe2 Fe 0.12156(8) 0.17942(12) 0.0000 0.0054(3) Uani 1 2 d S . .
Fe3 Fe 0.46610(7) 0.10643(12) 0.5000 0.0049(3) Uani 1 2 d S . .
Fe4 Fe 0.38811(8) 0.26570(12) 0.0000 0.0058(3) Uani 1 2 d S . .
B1 B 0.3683(6) 0.0517(10) 0.0000 0.007(2) Uiso 1 2 d S . .
B2 B 0.0481(5) 0.4608(9) 0.0000 0.0043(19) Uiso 1 2 d S . .
B3 B 0.3039(6) 0.3904(10) 0.0000 0.006(2) Uiso 1 2 d S . .
B4 B 0.1415(6) 0.3734(10) 0.0000 0.0037(19) Uiso 1 2 d S . .
B5 B 0.4464(6) 0.4031(9) 0.5000 0.007(2) Uiso 1 2 d S . .
B6 B 0.2002(6) 0.0431(10) 0.0000 0.008(2) Uiso 1 2 d S . .
B7 B 0.2901(6) 0.2898(10) 0.5000 0.006(2) Uiso 1 2 d S . .
B8 B 0.0333(6) 0.3038(9) 0.0000 0.006(2) Uiso 1 2 d S . .
B9 B 0.3996(6) 0.4767(10) 0.0000 0.0062(19) Uiso 1 2 d S . .
B10 B 0.0556(6) 0.0577(9) 0.5000 0.005(2) Uiso 1 2 d S . .
B11 B 0.0192(6) 0.2103(10) 0.5000 0.009(2) Uiso 1 2 d S . .
B12 B 0.3396(6) 0.1362(10) 0.5000 0.011(2) Uiso 1 2 d S . .
B13 B 0.2200(6) 0.1445(9) 0.5000 0.005(2) Uiso 1 2 d S . .
B14 B 0.1798(6) 0.2927(9) 0.5000 0.006(2) Uiso 1 2 d S . .

loop_
_atom_site_aniso_label
_atom_site_aniso_U_11
_atom_site_aniso_U_22
_atom_site_aniso_U_33
_atom_site_aniso_U_23
_atom_site_aniso_U_13
_atom_site_aniso_U_12
Fe1 0.0062(6) 0.0052(6) 0.0087(6) 0.000 0.000 -0.0015(6)
Fe2 0.0055(7) 0.0045(6) 0.0063(7) 0.000 0.000 0.0006(5)
Fe3 0.0050(6) 0.0041(6) 0.0057(6) 0.000 0.000 -0.0008(5)
Fe4 0.0077(7) 0.0055(7) 0.0041(6) 0.000 0.000 0.0019(6)

loop_
_atom_type_symbol
_atom_type_description
_atom_type_scat_dispersion_real
_atom_type_scat_dispersion_imag
_atom_type_scat_source
B B 0.0013 0.0007 'International Tables Vol C Tables 4.2.6.8 and 6.1.1.4'
Fe Fe 0.3463 0.8444 'International Tables Vol C Tables 4.2.6.8 and 6.1.1.4'

loop_
_geom_angle_atom_site_label_1
_geom_angle_atom_site_label_2
_geom_angle_atom_site_label_3
_geom_angle
_geom_angle_site_symmetry_1
_geom_angle_site_symmetry_3
B14 Fe1 B12 129.0(4) . 7_665
B14 Fe1 B6 125.3(3) . 7_666
B12 Fe1 B6 89.0(4) 7_665 7_666
B14 Fe1 B6 125.3(3) . 7_665
B12 Fe1 B6 89.0(4) 7_665 7_665
B6 Fe1 B6 86.0(4) 7_666 7_665
B14 Fe1 B13 173.3(4) . 7_665
B12 Fe1 B13 57.7(4) 7_665 7_665
B6 Fe1 B13 51.2(3) 7_666 7_665
B6 Fe1 B13 51.2(3) 7_665 7_665
B14 Fe1 B3 82.9(4) . 1_556
B12 Fe1 B3 130.4(3) 7_665 1_556
B6 Fe1 B3 44.6(4) 7_666 1_556
B6 Fe1 B3 101.3(3) 7_665 1_556
B13 Fe1 B3 92.1(3) 7_665 1_556
B14 Fe1 B3 82.9(4) . .
B12 Fe1 B3 130.4(3) 7_665 .
B6 Fe1 B3 101.3(3) 7_666 .
B6 Fe1 B3 44.6(4) 7_665 .
B13 Fe1 B3 92.1(3) 7_665 .
B3 Fe1 B3 83.6(4) 1_556 .
B14 Fe1 B7 52.5(4) . .
B12 Fe1 B7 178.5(4) 7_665 .
B6 Fe1 B7 89.9(3) 7_666 .
B6 Fe1 B7 89.9(3) 7_665 .
B13 Fe1 B7 120.8(4) 7_665 .
B3 Fe1 B7 48.9(3) 1_556 .
B3 Fe1 B7 48.9(3) . .
B14 Fe1 B4 50.3(3) . .
B12 Fe1 B4 94.8(3) 7_665 .
B6 Fe1 B4 175.6(4) 7_666 .
B6 Fe1 B4 96.3(3) 7_665 .
B13 Fe1 B4 133.0(2) 7_665 .
B3 Fe1 B4 131.1(4) 1_556 .
B3 Fe1 B4 77.9(3) . .
B7 Fe1 B4 86.4(3) . .
B14 Fe1 B4 50.3(3) . 1_556
B12 Fe1 B4 94.8(3) 7_665 1_556
B6 Fe1 B4 96.3(3) 7_666 1_556
B6 Fe1 B4 175.6(4) 7_665 1_556
B13 Fe1 B4 133.0(2) 7_665 1_556
B3 Fe1 B4 77.9(3) 1_556 1_556
B3 Fe1 B4 131.1(4) . 1_556
B7 Fe1 B4 86.4(3) . 1_556
B4 Fe1 B4 81.2(3) . 1_556
B14 Fe1 B1 97.4(3) . 7_665
B12 Fe1 B1 47.6(3) 7_665 7_665
B6 Fe1 B1 134.3(4) 7_666 7_665
B6 Fe1 B1 80.6(3) 7_665 7_665
B13 Fe1 B1 87.8(3) 7_665 7_665
B3 Fe1 B1 177.4(2) 1_556 7_665
B3 Fe1 B1 98.9(3) . 7_665
B7 Fe1 B1 133.1(3) . 7_665
B4 Fe1 B1 50.0(3) . 7_665
B4 Fe1 B1 100.4(3) 1_556 7_665
B14 Fe1 B1 97.4(3) . 7_666
B12 Fe1 B1 47.6(3) 7_665 7_666
B6 Fe1 B1 80.6(3) 7_666 7_666
B6 Fe1 B1 134.3(4) 7_665 7_666
B13 Fe1 B1 87.8(3) 7_665 7_666
B3 Fe1 B1 98.9(3) 1_556 7_666
B3 Fe1 B1 177.4(2) . 7_666
B7 Fe1 B1 133.1(3) . 7_666
B4 Fe1 B1 100.4(3) . 7_666
B4 Fe1 B1 50.0(3) 1_556 7_666
B1 Fe1 B1 78.5(3) 7_665 7_666
B6 Fe2 B8 174.1(4) . .
B6 Fe2 B4 128.1(4) . .
B8 Fe2 B4 57.8(4) . .
B6 Fe2 B14 95.9(3) . .
B8 Fe2 B14 88.4(3) . .
B4 Fe2 B14 50.6(3) . .
B6 Fe2 B14 95.9(3) . 1_554
B8 Fe2 B14 88.4(3) . 1_554
B4 Fe2 B14 50.6(3) . 1_554
B14 Fe2 B14 85.7(4) . 1_554
B6 Fe2 B9 52.0(4) . 7_655
B8 Fe2 B9 122.1(4) . 7_655
B4 Fe2 B9 179.9(4) . 7_655
B14 Fe2 B9 129.5(3) . 7_655
B14 Fe2 B9 129.5(3) 1_554 7_655
B6 Fe2 B13 51.2(3) . .
B8 Fe2 B13 131.9(3) . .
B4 Fe2 B13 92.5(3) . .
B14 Fe2 B13 46.3(4) . .
B14 Fe2 B13 100.8(3) 1_554 .
B9 Fe2 B13 87.6(3) 7_655 .
B6 Fe2 B13 51.2(3) . 1_554
B8 Fe2 B13 131.9(3) . 1_554
B4 Fe2 B13 92.5(3) . 1_554
B14 Fe2 B13 100.8(3) . 1_554
B14 Fe2 B13 46.3(4) 1_554 1_554
B9 Fe2 B13 87.6(3) 7_655 1_554
B13 Fe2 B13 80.4(3) . 1_554
B6 Fe2 B10 84.9(3) . 1_554
B8 Fe2 B10 90.6(3) . 1_554
B4 Fe2 B10 130.7(3) . 1_554
B14 Fe2 B10 177.1(3) . 1_554
B14 Fe2 B10 96.9(3) 1_554 1_554
B9 Fe2 B10 49.3(2) 7_655 1_554
B13 Fe2 B10 133.8(4) . 1_554
B13 Fe2 B10 81.9(3) 1_554 1_554
B6 Fe2 B10 84.9(3) . .
B8 Fe2 B10 90.6(3) . .
B4 Fe2 B10 130.7(3) . .
B14 Fe2 B10 96.9(3) . .
B14 Fe2 B10 177.1(3) 1_554 .
B9 Fe2 B10 49.3(2) 7_655 .
B13 Fe2 B10 81.9(3) . .
B13 Fe2 B10 133.8(4) 1_554 .
B10 Fe2 B10 80.4(3) 1_554 .
B6 Fe2 B11 128.4(3) . 1_554
B8 Fe2 B11 48.3(3) . 1_554
B4 Fe2 B11 88.9(3) . 1_554
B14 Fe2 B11 134.6(4) . 1_554
B14 Fe2 B11 80.8(3) 1_554 1_554
B9 Fe2 B11 91.0(3) 7_655 1_554
B13 Fe2 B11 178.3(3) . 1_554
B13 Fe2 B11 100.5(2) 1_554 1_554
B10 Fe2 B11 45.2(4) 1_554 1_554
B10 Fe2 B11 96.5(3) . 1_554
B6 Fe2 B11 128.4(3) . .
B8 Fe2 B11 48.3(3) . .
B4 Fe2 B11 88.9(3) . .
B14 Fe2 B11 80.8(3) . .
B14 Fe2 B11 134.6(4) 1_554 .
B9 Fe2 B11 91.0(3) 7_655 .
B13 Fe2 B11 100.5(2) . .
B13 Fe2 B11 178.3(3) 1_554 .
B10 Fe2 B11 96.5(3) 1_554 .
B10 Fe2 B11 45.2(4) . .
B11 Fe2 B11 78.6(3) 1_554 .
B8 Fe3 B8 88.4(4) 3_556 3
B8 Fe3 B2 47.4(3) 3_556 3_556
B8 Fe3 B2 105.6(3) 3 3_556
B8 Fe3 B2 105.6(3) 3_556 3
B8 Fe3 B2 47.4(3) 3 3
B2 Fe3 B2 85.5(3) 3_556 3
B8 Fe3 B2 150.4(4) 3_556 7_655
B8 Fe3 B2 85.7(3) 3 7_655
B2 Fe3 B2 106.84(17) 3_556 7_655
B2 Fe3 B2 50.9(5) 3 7_655
B8 Fe3 B2 85.7(3) 3_556 7_656
B8 Fe3 B2 150.4(4) 3 7_656
B2 Fe3 B2 50.9(5) 3_556 7_656
B2 Fe3 B2 106.84(17) 3 7_656
B2 Fe3 B2 85.3(4) 7_655 7_656
B8 Fe3 B11 49.6(2) 3_556 3_556
B8 Fe3 B11 49.6(2) 3 3_556
B2 Fe3 B11 91.8(3) 3_556 3_556
B2 Fe3 B11 91.8(3) 3 3_556
B2 Fe3 B11 135.0(2) 7_655 3_556
B2 Fe3 B11 135.0(2) 7_656 3_556
B8 Fe3 B12 118.4(3) 3_556 .
B8 Fe3 B12 118.4(3) 3 .
B2 Fe3 B12 134.0(2) 3_556 .
B2 Fe3 B12 134.0(2) 3 .
B2 Fe3 B12 89.7(3) 7_655 .
B2 Fe3 B12 89.7(3) 7_656 .
B11 Fe3 B12 106.4(4) 3_556 .
B8 Fe3 B1 164.0(4) 3_556 .
B8 Fe3 B1 94.3(3) 3 .
B2 Fe3 B1 145.2(4) 3_556 .
B2 Fe3 B1 87.6(3) 3 .
B2 Fe3 B1 45.7(3) 7_655 .
B2 Fe3 B1 99.3(3) 7_656 .
B11 Fe3 B1 122.5(3) 3_556 .
B12 Fe3 B1 46.9(3) . .
B8 Fe3 B1 94.3(3) 3_556 1_556
B8 Fe3 B1 164.0(4) 3 1_556
B2 Fe3 B1 87.6(3) 3_556 1_556
B2 Fe3 B1 145.2(4) 3 1_556
B2 Fe3 B1 99.3(3) 7_655 1_556
B2 Fe3 B1 45.7(3) 7_656 1_556
B11 Fe3 B1 122.5(3) 3_556 1_556
B12 Fe3 B1 46.9(3) . 1_556
B1 Fe3 B1 78.9(3) . 1_556
B8 Fe3 Fe3 99.3(3) 3_556 5_656
B8 Fe3 Fe3 99.3(3) 3 5_656
B2 Fe3 Fe3 53.5(2) 3_556 5_656
B2 Fe3 Fe3 53.5(2) 3 5_656
B2 Fe3 Fe3 53.4(2) 7_655 5_656
B2 Fe3 Fe3 53.4(2) 7_656 5_656
B11 Fe3 Fe3 128.3(3) 3_556 5_656
B12 Fe3 Fe3 125.3(3) . 5_656
B1 Fe3 Fe3 95.8(3) . 5_656
B1 Fe3 Fe3 95.8(3) 1_556 5_656
B8 Fe3 Fe4 111.6(3) 3_556 .
B8 Fe3 Fe4 65.8(3) 3 .
B2 Fe3 Fe4 158.7(3) 3_556 .
B2 Fe3 Fe4 100.04(19) 3 .
B2 Fe3 Fe4 92.3(2) 7_655 .
B2 Fe3 Fe4 142.7(3) 7_656 .
B11 Fe3 Fe4 67.7(2) 3_556 .
B12 Fe3 Fe4 53.1(2) . .
B1 Fe3 Fe4 56.0(3) . .
B1 Fe3 Fe4 98.6(2) 1_556 .
Fe3 Fe3 Fe4 144.53(3) 5_656 .
B3 Fe4 B12 98.9(4) . 1_554
B3 Fe4 B12 98.9(4) . .
B12 Fe4 B12 84.0(4) 1_554 .
B3 Fe4 B7 51.1(3) . 1_554
B12 Fe4 B7 49.6(4) 1_554 1_554
B12 Fe4 B7 103.0(3) . 1_554
B3 Fe4 B7 51.1(3) . .
B12 Fe4 B7 103.0(3) 1_554 .
B12 Fe4 B7 49.6(4) . .
B7 Fe4 B7 81.4(3) 1_554 .
B3 Fe4 B9 52.0(4) . .
B12 Fe4 B9 131.9(3) 1_554 .
B12 Fe4 B9 131.9(3) . .
B7 Fe4 B9 87.1(3) 1_554 .
B7 Fe4 B9 87.1(3) . .
B3 Fe4 B5 83.2(3) . .
B12 Fe4 B5 176.4(3) 1_554 .
B12 Fe4 B5 98.6(3) . .
B7 Fe4 B5 131.6(4) 1_554 .
B7 Fe4 B5 80.7(3) . .
B9 Fe4 B5 47.5(2) . .
B3 Fe4 B5 83.2(3) . 1_554
B12 Fe4 B5 98.6(3) 1_554 1_554
B12 Fe4 B5 176.4(3) . 1_554
B7 Fe4 B5 80.7(3) 1_554 1_554
B7 Fe4 B5 131.6(4) . 1_554
B9 Fe4 B5 47.5(2) . 1_554
B5 Fe4 B5 78.6(3) . 1_554
B3 Fe4 B1 124.5(4) . .
B12 Fe4 B1 46.6(2) 1_554 .
B12 Fe4 B1 46.6(2) . .
B7 Fe4 B1 90.3(3) 1_554 .
B7 Fe4 B1 90.3(3) . .
B9 Fe4 B1 176.5(4) . .
B5 Fe4 B1 134.2(2) . .
B5 Fe4 B1 134.2(2) 1_554 .
B3 Fe4 Fe3 145.02(7) . 1_554
B12 Fe4 Fe3 53.4(3) 1_554 1_554
B12 Fe4 Fe3 98.7(3) . 1_554
B7 Fe4 Fe3 95.4(2) 1_554 1_554
B7 Fe4 Fe3 145.3(3) . 1_554
B9 Fe4 Fe3 127.43(18) . 1_554
B5 Fe4 Fe3 123.5(3) . 1_554
B5 Fe4 Fe3 81.1(2) 1_554 1_554
B1 Fe4 Fe3 55.06(19) . 1_554
B3 Fe4 Fe3 145.02(7) . .
B12 Fe4 Fe3 98.7(3) 1_554 .
B12 Fe4 Fe3 53.4(3) . .
B7 Fe4 Fe3 145.3(3) 1_554 .
B7 Fe4 Fe3 95.4(2) . .
B9 Fe4 Fe3 127.43(18) . .
B5 Fe4 Fe3 81.1(2) . .
B5 Fe4 Fe3 123.5(3) 1_554 .
B1 Fe4 Fe3 55.06(19) . .
Fe3 Fe4 Fe3 67.84(4) 1_554 .
B3 Fe4 Fe4 90.0 . 1_554
B12 Fe4 Fe4 48.0(2) 1_554 1_554
B12 Fe4 Fe4 132.0(2) . 1_554
B7 Fe4 Fe4 49.32(17) 1_554 1_554
B7 Fe4 Fe4 130.68(17) . 1_554
B9 Fe4 Fe4 90.0 . 1_554
B5 Fe4 Fe4 129.32(16) . 1_554
B5 Fe4 Fe4 50.68(16) 1_554 1_554
B1 Fe4 Fe4 90.0 . 1_554
Fe3 Fe4 Fe4 56.08(2) 1_554 1_554
Fe3 Fe4 Fe4 123.92(2) . 1_554
B2 B1 B12 120.9(4) 7_655 .
B2 B1 B12 120.9(4) 7_655 1_554
B12 B1 B12 109.4(8) . 1_554
B2 B1 B4 60.7(5) 7_655 7_655
B12 B1 B4 118.8(5) . 7_655
B12 B1 B4 118.8(5) 1_554 7_655
B2 B1 Fe3 62.8(4) 7_655 .
B12 B1 Fe3 63.4(4) . .
B12 B1 Fe3 126.1(6) 1_554 .
B4 B1 Fe3 108.6(5) 7_655 .
B2 B1 Fe3 62.8(4) 7_655 1_554
B12 B1 Fe3 126.1(6) . 1_554
B12 B1 Fe3 63.4(4) 1_554 1_554
B4 B1 Fe3 108.6(5) 7_655 1_554
Fe3 B1 Fe3 78.9(3) . 1_554
B2 B1 Fe1 109.3(5) 7_655 7_654
B12 B1 Fe1 122.2(6) . 7_654
B12 B1 Fe1 60.0(4) 1_554 7_654
B4 B1 Fe1 63.3(4) 7_655 7_654
Fe3 B1 Fe1 171.4(5) . 7_654
Fe3 B1 Fe1 100.68(6) 1_554 7_654
B2 B1 Fe1 109.3(5) 7_655 7_655
B12 B1 Fe1 60.0(4) . 7_655
B12 B1 Fe1 122.2(6) 1_554 7_655
B4 B1 Fe1 63.3(4) 7_655 7_655
Fe3 B1 Fe1 100.68(6) . 7_655
Fe3 B1 Fe1 171.4(5) 1_554 7_655
Fe1 B1 Fe1 78.5(3) 7_654 7_655
B2 B1 Fe4 115.9(6) 7_655 .
B12 B1 Fe4 62.4(5) . .
B12 B1 Fe4 62.4(5) 1_554 .
B4 B1 Fe4 176.6(6) 7_655 .
Fe3 B1 Fe4 68.9(3) . .
Fe3 B1 Fe4 68.9(3) 1_554 .
Fe1 B1 Fe4 119.1(4) 7_654 .
Fe1 B1 Fe4 119.1(4) 7_655 .
B8 B2 B1 132.8(8) . 7_665
B8 B2 B2 108.5(8) . 5_565
B1 B2 B2 118.6(9) 7_665 5_565
B8 B2 B4 68.1(6) . .
B1 B2 B4 64.7(5) 7_665 .
B2 B2 B4 176.6(10) 5_565 .
B8 B2 Fe3 64.6(4) . 3_455
B1 B2 Fe3 136.8(2) 7_665 3_455
B2 B2 Fe3 64.6(4) 5_565 3_455
B4 B2 Fe3 113.1(4) . 3_455
B8 B2 Fe3 64.6(4) . 3_456
B1 B2 Fe3 136.8(2) 7_665 3_456
B2 B2 Fe3 64.6(4) 5_565 3_456
B4 B2 Fe3 113.1(4) . 3_456
Fe3 B2 Fe3 85.5(3) 3_455 3_456
B8 B2 Fe3 134.6(3) . 7_665
B1 B2 Fe3 71.6(4) 7_665 7_665
B2 B2 Fe3 64.4(4) 5_565 7_665
B4 B2 Fe3 117.8(4) . 7_665
Fe3 B2 Fe3 129.1(5) 3_455 7_665
Fe3 B2 Fe3 73.16(17) 3_456 7_665
B8 B2 Fe3 134.6(3) . 7_664
B1 B2 Fe3 71.6(4) 7_665 7_664
B2 B2 Fe3 64.4(4) 5_565 7_664
B4 B2 Fe3 117.8(4) . 7_664
Fe3 B2 Fe3 73.16(17) 3_455 7_664
Fe3 B2 Fe3 129.1(5) 3_456 7_664
Fe3 B2 Fe3 85.3(4) 7_665 7_664
B6 B3 B7 125.8(4) 7_665 1_554
B6 B3 B7 125.8(4) 7_665 .
B7 B3 B7 105.6(7) 1_554 .
B6 B3 B9 62.9(6) 7_665 .
B7 B3 B9 113.8(5) 1_554 .
B7 B3 B9 113.8(5) . .
B6 B3 Fe4 135.3(7) 7_665 .
B7 B3 Fe4 72.1(4) 1_554 .
B7 B3 Fe4 72.1(4) . .
B9 B3 Fe4 72.4(5) . .
B6 B3 Fe1 66.1(4) 7_665 1_554
B7 B3 Fe1 67.0(3) 1_554 1_554
B7 B3 Fe1 132.2(6) . 1_554
B9 B3 Fe1 111.9(4) . 1_554
Fe4 B3 Fe1 136.7(2) . 1_554
B6 B3 Fe1 66.1(4) 7_665 .
B7 B3 Fe1 132.2(6) 1_554 .
B7 B3 Fe1 67.0(3) . .
B9 B3 Fe1 111.9(4) . .
Fe4 B3 Fe1 136.7(2) . .
Fe1 B3 Fe1 83.6(4) 1_554 .
B14 B4 B14 106.6(7) 1_554 .
B14 B4 B2 123.5(4) 1_554 .
B14 B4 B2 123.5(4) . .
B14 B4 B1 120.4(4) 1_554 7_665
B14 B4 B1 120.4(4) . 7_665
B2 B4 B1 54.6(5) . 7_665
B14 B4 B8 98.9(5) 1_554 .
B14 B4 B8 98.9(5) . .
B2 B4 B8 52.4(5) . .
B1 B4 B8 107.0(6) 7_665 .
B14 B4 Fe2 65.7(4) 1_554 .
B14 B4 Fe2 65.7(4) . .
B2 B4 Fe2 111.1(6) . .
B1 B4 Fe2 165.7(7) 7_665 .
B8 B4 Fe2 58.7(4) . .
B14 B4 Fe1 121.1(6) 1_554 .
B14 B4 Fe1 58.2(4) . .
B2 B4 Fe1 107.4(4) . .
B1 B4 Fe1 66.7(4) 7_665 .
B8 B4 Fe1 137.4(2) . .
Fe2 B4 Fe1 122.9(3) . .
B14 B4 Fe1 58.2(4) 1_554 1_554
B14 B4 Fe1 121.1(6) . 1_554
B2 B4 Fe1 107.4(4) . 1_554
B1 B4 Fe1 66.7(4) 7_665 1_554
B8 B4 Fe1 137.4(2) . 1_554
Fe2 B4 Fe1 122.9(3) . 1_554
Fe1 B4 Fe1 81.2(3) . 1_554
B10 B5 B11 135.6(9) 7_665 3_556
B10 B5 B9 64.0(5) 7_665 .
B11 B5 B9 127.6(4) 3_556 .
B10 B5 B9 64.0(5) 7_665 1_556
B11 B5 B9 127.6(4) 3_556 1_556
B9 B5 B9 104.7(7) . 1_556
B10 B5 B10 78.5(7) 7_665 3_556
B11 B5 B10 57.1(6) 3_556 3_556
B9 B5 B10 109.3(5) . 3_556
B9 B5 B10 109.3(5) 1_556 3_556
B10 B5 Fe4 129.2(4) 7_665 .
B11 B5 Fe4 82.0(4) 3_556 .
B9 B5 Fe4 65.5(4) . .
B9 B5 Fe4 126.0(6) 1_556 .
B10 B5 Fe4 124.3(4) 3_556 .
B10 B5 Fe4 129.2(4) 7_665 1_556
B11 B5 Fe4 82.0(4) 3_556 1_556
B9 B5 Fe4 126.0(6) . 1_556
B9 B5 Fe4 65.5(4) 1_556 1_556
B10 B5 Fe4 124.3(4) 3_556 1_556
Fe4 B5 Fe4 78.6(3) . 1_556
B3 B6 B9 64.9(6) 7_655 7_655
B3 B6 B13 126.5(4) 7_655 .
B9 B6 B13 113.3(5) 7_655 .
B3 B6 B13 126.5(4) 7_655 1_554
B9 B6 B13 113.3(5) 7_655 1_554
B13 B6 B13 103.9(7) . 1_554
B3 B6 Fe2 135.0(7) 7_655 .
B9 B6 Fe2 70.1(5) 7_655 .
B13 B6 Fe2 72.0(5) . .
B13 B6 Fe2 72.0(5) 1_554 .
B3 B6 Fe1 69.3(4) 7_655 7_655
B9 B6 Fe1 115.5(4) 7_655 7_655
B13 B6 Fe1 64.7(3) . 7_655
B13 B6 Fe1 130.3(6) 1_554 7_655
Fe2 B6 Fe1 134.6(3) . 7_655
B3 B6 Fe1 69.3(4) 7_655 7_654
B9 B6 Fe1 115.5(4) 7_655 7_654
B13 B6 Fe1 130.3(6) . 7_654
B13 B6 Fe1 64.7(3) 1_554 7_654
Fe2 B6 Fe1 134.6(3) . 7_654
Fe1 B6 Fe1 86.0(4) 7_655 7_654
B3 B7 B3 105.6(7) 1_556 .
B3 B7 B12 117.8(5) 1_556 .
B3 B7 B12 117.8(5) . .
B3 B7 B14 96.9(5) 1_556 .
B3 B7 B14 96.9(5) . .
B12 B7 B14 118.1(7) . .
B3 B7 B13 123.2(4) 1_556 .
B3 B7 B13 123.2(4) . .
B12 B7 B13 64.7(5) . .
B14 B7 B13 53.4(5) . .
B3 B7 Fe1 64.2(4) 1_556 .
B3 B7 Fe1 64.2(4) . .
B12 B7 Fe1 175.7(7) . .
B14 B7 Fe1 57.5(4) . .
B13 B7 Fe1 110.9(5) . .
B3 B7 Fe4 56.8(4) 1_556 1_556
B3 B7 Fe4 119.4(6) . 1_556
B12 B7 Fe4 63.6(4) . 1_556
B14 B7 Fe4 138.7(2) . 1_556
B13 B7 Fe4 111.4(4) . 1_556
Fe1 B7 Fe4 119.4(4) . 1_556
B3 B7 Fe4 119.4(6) 1_556 .
B3 B7 Fe4 56.8(4) . .
B12 B7 Fe4 63.6(4) . .
B14 B7 Fe4 138.7(2) . .
B13 B7 Fe4 111.4(4) . .
Fe1 B7 Fe4 119.4(4) . .
Fe4 B7 Fe4 81.4(3) 1_556 .
B2 B8 B11 125.1(4) . 1_554
B2 B8 B11 125.1(4) . .
B11 B8 B11 109.4(8) 1_554 .
B2 B8 B4 59.5(5) . .
B11 B8 B4 109.6(5) 1_554 .
B11 B8 B4 109.6(5) . .
B2 B8 Fe2 123.0(6) . .
B11 B8 Fe2 74.3(5) 1_554 .
B11 B8 Fe2 74.3(5) . .
B4 B8 Fe2 63.5(4) . .
B2 B8 Fe3 68.0(4) . 3_455
B11 B8 Fe3 67.4(4) 1_554 3_455
B11 B8 Fe3 138.8(6) . 3_455
B4 B8 Fe3 109.7(4) . 3_455
Fe2 B8 Fe3 135.79(19) . 3_455
B2 B8 Fe3 68.0(4) . 3_456
B11 B8 Fe3 138.8(6) 1_554 3_456
B11 B8 Fe3 67.4(4) . 3_456
B4 B8 Fe3 109.7(4) . 3_456
Fe2 B8 Fe3 135.79(19) . 3_456
Fe3 B8 Fe3 88.4(4) 3_455 3_456
B5 B9 B5 104.7(7) 1_554 .
B5 B9 B6 124.5(4) 1_554 7_665
B5 B9 B6 124.5(4) . 7_665
B5 B9 B10 129.9(7) 1_554 7_665
B5 B9 B10 53.2(4) . 7_665
B6 B9 B10 101.5(5) 7_665 7_665
B5 B9 B10 53.2(4) 1_554 7_664
B5 B9 B10 129.9(7) . 7_664
B6 B9 B10 101.5(5) 7_665 7_664
B10 B9 B10 103.1(7) 7_665 7_664
B5 B9 B3 99.6(5) 1_554 .
B5 B9 B3 99.6(5) . .
B6 B9 B3 52.2(5) 7_665 .
B10 B9 B3 126.0(4) 7_665 .
B10 B9 B3 126.0(4) 7_664 .
B5 B9 Fe2 119.6(4) 1_554 7_665
B5 B9 Fe2 119.6(4) . 7_665
B6 B9 Fe2 57.9(4) 7_665 7_665
B10 B9 Fe2 66.8(4) 7_665 7_665
B10 B9 Fe2 66.8(4) 7_664 7_665
B3 B9 Fe2 110.1(6) . 7_665
B5 B9 Fe4 67.1(4) 1_554 .
B5 B9 Fe4 67.1(4) . .
B6 B9 Fe4 107.7(6) 7_665 .
B10 B9 Fe4 120.0(4) 7_665 .
B10 B9 Fe4 120.0(4) 7_664 .
B3 B9 Fe4 55.6(4) . .
Fe2 B9 Fe4 165.6(5) 7_665 .
B5 B10 B11 157.9(9) 7_655 .
B5 B10 B9 62.7(4) 7_655 7_655
B11 B10 B9 125.6(4) . 7_655
B5 B10 B9 62.7(4) 7_655 7_656
B11 B10 B9 125.6(4) . 7_656
B9 B10 B9 103.1(7) 7_655 7_656
B5 B10 B5 101.5(7) 7_655 3_456
B11 B10 B5 56.5(6) . 3_456
B9 B10 B5 120.2(4) 7_655 3_456
B9 B10 B5 120.2(4) 7_656 3_456
B5 B10 Fe2 126.1(5) 7_655 1_556
B11 B10 Fe2 68.7(4) . 1_556
B9 B10 Fe2 124.8(6) 7_655 1_556
B9 B10 Fe2 63.9(4) 7_656 1_556
B5 B10 Fe2 111.1(4) 3_456 1_556
B5 B10 Fe2 126.1(5) 7_655 .
B11 B10 Fe2 68.7(4) . .
B9 B10 Fe2 63.9(4) 7_655 .
B9 B10 Fe2 124.8(6) 7_656 .
B5 B10 Fe2 111.1(4) 3_456 .
Fe2 B10 Fe2 80.4(3) 1_556 .
B5 B11 B10 66.5(6) 3_456 .
B5 B11 B8 119.3(5) 3_456 1_556
B10 B11 B8 118.5(5) . 1_556
B5 B11 B8 119.3(5) 3_456 .
B10 B11 B8 118.5(5) . .
B8 B11 B8 109.4(8) 1_556 .
B5 B11 Fe3 109.6(6) 3_456 3_456
B10 B11 Fe3 176.1(7) . 3_456
B8 B11 Fe3 63.0(4) 1_556 3_456
B8 B11 Fe3 63.0(4) . 3_456
B5 B11 Fe2 116.3(5) 3_456 1_556
B10 B11 Fe2 66.1(4) . 1_556
B8 B11 Fe2 57.4(4) 1_556 1_556
B8 B11 Fe2 119.6(6) . 1_556
Fe3 B11 Fe2 116.7(4) 3_456 1_556
B5 B11 Fe2 116.3(5) 3_456 .
B10 B11 Fe2 66.1(4) . .
B8 B11 Fe2 119.6(6) 1_556 .
B8 B11 Fe2 57.4(4) . .
Fe3 B11 Fe2 116.7(4) 3_456 .
Fe2 B11 Fe2 78.6(3) 1_556 .
B1 B12 B1 109.4(8) . 1_556
B1 B12 B7 125.3(4) . .
B1 B12 B7 125.3(4) 1_556 .
B1 B12 B13 107.3(5) . .
B1 B12 B13 107.3(5) 1_556 .
B7 B12 B13 60.3(5) . .
B1 B12 Fe1 72.4(5) . 7_655
B1 B12 Fe1 72.4(5) 1_556 7_655
B7 B12 Fe1 122.8(6) . 7_655
B13 B12 Fe1 62.5(4) . 7_655
B1 B12 Fe4 140.0(7) . 1_556
B1 B12 Fe4 70.9(4) 1_556 1_556
B7 B12 Fe4 66.8(4) . 1_556
B13 B12 Fe4 110.7(5) . 1_556
Fe1 B12 Fe4 138.0(2) 7_655 1_556
B1 B12 Fe4 70.9(4) . .
B1 B12 Fe4 140.0(7) 1_556 .
B7 B12 Fe4 66.8(4) . .
B13 B12 Fe4 110.7(5) . .
Fe1 B12 Fe4 138.0(2) 7_655 .
Fe4 B12 Fe4 84.0(4) 1_556 .
B1 B12 Fe3 69.7(4) . .
B1 B12 Fe3 69.7(4) 1_556 .
B7 B12 Fe3 125.6(7) . .
B13 B12 Fe3 174.1(7) . .
Fe1 B12 Fe3 111.6(5) 7_655 .
Fe4 B12 Fe3 73.5(3) 1_556 .
Fe4 B12 Fe3 73.5(3) . .
B14 B13 B6 117.8(5) . .
B14 B13 B6 117.8(5) . 1_556
B6 B13 B6 103.9(7) . 1_556
B14 B13 B7 60.9(5) . .
B6 B13 B7 125.3(4) . .
B6 B13 B7 125.3(4) 1_556 .
B14 B13 B12 115.9(7) . .
B6 B13 B12 99.1(5) . .
B6 B13 B12 99.1(5) 1_556 .
B7 B13 B12 55.0(5) . .
B14 B13 Fe1 175.8(7) . 7_655
B6 B13 Fe1 64.2(4) . 7_655
B6 B13 Fe1 64.2(4) 1_556 7_655
B7 B13 Fe1 114.8(5) . 7_655
B12 B13 Fe1 59.9(4) . 7_655
B14 B13 Fe2 63.4(4) . .
B6 B13 Fe2 56.8(4) . .
B6 B13 Fe2 118.0(6) 1_556 .
B7 B13 Fe2 108.8(4) . .
B12 B13 Fe2 138.8(2) . .
Fe1 B13 Fe2 119.5(3) 7_655 .
B14 B13 Fe2 63.4(4) . 1_556
B6 B13 Fe2 118.0(6) . 1_556
B6 B13 Fe2 56.8(4) 1_556 1_556
B7 B13 Fe2 108.8(4) . 1_556
B12 B13 Fe2 138.8(2) . 1_556
Fe1 B13 Fe2 119.5(3) 7_655 1_556
Fe2 B13 Fe2 80.4(3) . 1_556
B13 B14 B4 125.5(4) . .
B13 B14 B4 125.5(4) . 1_556
B4 B14 B4 106.6(7) . 1_556
B13 B14 B7 65.6(6) . .
B4 B14 B7 111.6(5) . .
B4 B14 B7 111.6(5) 1_556 .
B13 B14 Fe1 135.7(7) . .
B4 B14 Fe1 71.5(4) . .
B4 B14 Fe1 71.5(4) 1_556 .
B7 B14 Fe1 70.0(5) . .
B13 B14 Fe2 70.4(4) . .
B4 B14 Fe2 63.7(3) . .
B4 B14 Fe2 130.4(6) 1_556 .
B7 B14 Fe2 117.1(4) . .
Fe1 B14 Fe2 134.1(3) . .
B13 B14 Fe2 70.4(4) . 1_556
B4 B14 Fe2 130.4(6) . 1_556
B4 B14 Fe2 63.7(3) 1_556 1_556
B7 B14 Fe2 117.1(4) . 1_556
Fe1 B14 Fe2 134.1(3) . 1_556
Fe2 B14 Fe2 85.7(4) . 1_556

loop_
_geom_bond_atom_site_label_1
_geom_bond_atom_site_label_2
_geom_bond_distance
_geom_bond_site_symmetry_2
Fe1 B14 1.992(10) .
Fe1 B12 2.078(11) 7_665
Fe1 B6 2.122(8) 7_666
Fe1 B6 2.122(8) 7_665
Fe1 B13 2.131(10) 7_665
Fe1 B3 2.170(8) 1_556
Fe1 B3 2.170(8) .
Fe1 B7 2.219(10) .
Fe1 B4 2.224(8) .
Fe1 B4 2.224(8) 1_556
Fe1 B1 2.287(8) 7_665
Fe1 B1 2.287(8) 7_666
Fe2 B6 1.972(10) .
Fe2 B8 1.999(10) .
Fe2 B4 2.094(10) .
Fe2 B14 2.127(7) .
Fe2 B14 2.127(7) 1_554
Fe2 B9 2.189(11) 7_655
Fe2 B13 2.241(8) .
Fe2 B13 2.241(8) 1_554
Fe2 B10 2.242(8) 1_554
Fe2 B10 2.242(8) .
Fe2 B11 2.285(8) 1_554
Fe2 B11 2.285(8) .
Fe3 B8 2.076(7) 3_556
Fe3 B8 2.076(7) 3
Fe3 B2 2.132(7) 3_556
Fe3 B2 2.132(7) 3
Fe3 B2 2.135(7) 7_655
Fe3 B2 2.135(7) 7_656
Fe3 B11 2.150(11) 3_556
Fe3 B12 2.171(11) .
Fe3 B1 2.278(8) .
Fe3 B1 2.278(8) 1_556
Fe3 Fe3 2.543(2) 5_656
Fe3 Fe4 2.5929(15) .
Fe4 B3 1.952(10) .
Fe4 B12 2.162(8) 1_554
Fe4 B12 2.162(8) .
Fe4 B7 2.220(8) 1_554
Fe4 B7 2.220(8) .
Fe4 B9 2.256(11) .
Fe4 B5 2.284(8) .
Fe4 B5 2.284(8) 1_554
Fe4 B1 2.304(11) .
Fe4 Fe3 2.5929(15) 1_554
Fe4 Fe4 2.8938(3) 1_554
B1 B2 1.717(14) 7_655
B1 B12 1.773(9) .
B1 B12 1.773(9) 1_554
B1 B4 1.906(13) 7_655
B1 Fe3 2.278(8) 1_554
B1 Fe1 2.287(8) 7_654
B1 Fe1 2.287(8) 7_655
B2 B8 1.691(13) .
B2 B1 1.717(14) 7_665
B2 B2 1.834(19) 5_565
B2 B4 1.838(13) .
B2 Fe3 2.132(7) 3_455
B2 Fe3 2.132(7) 3_456
B2 Fe3 2.135(7) 7_665
B2 Fe3 2.135(7) 7_664
B3 B6 1.628(14) 7_665
B3 B7 1.816(9) 1_554
B3 B7 1.816(9) .
B3 B9 1.866(14) .
B3 Fe1 2.170(8) 1_554
B4 B14 1.804(9) 1_554
B4 B14 1.804(9) .
B4 B1 1.906(13) 7_665
B4 B8 1.979(13) .
B4 Fe1 2.224(8) 1_554
B5 B10 1.647(13) 7_665
B5 B11 1.728(15) 3_556
B5 B9 1.827(9) .
B5 B9 1.827(9) 1_556
B5 B10 1.900(13) 3_556
B5 Fe4 2.284(8) 1_556
B6 B3 1.628(14) 7_655
B6 B9 1.835(14) 7_655
B6 B13 1.837(9) .
B6 B13 1.837(9) 1_554
B6 Fe1 2.122(8) 7_655
B6 Fe1 2.122(8) 7_654
B7 B3 1.816(9) 1_556
B7 B12 1.839(14) .
B7 B14 1.872(15) .
B7 B13 1.951(14) .
B7 Fe4 2.220(8) 1_556
B8 B11 1.773(8) 1_554
B8 B11 1.773(8) .
B8 Fe3 2.076(7) 3_455
B8 Fe3 2.076(7) 3_456
B9 B5 1.827(9) 1_554
B9 B6 1.835(14) 7_665
B9 B10 1.848(8) 7_665
B9 B10 1.848(8) 7_664
B9 Fe2 2.189(11) 7_665
B10 B5 1.647(13) 7_655
B10 B11 1.740(14) .
B10 B9 1.848(8) 7_655
B10 B9 1.848(8) 7_656
B10 B5 1.900(13) 3_456
B10 Fe2 2.242(8) 1_556
B11 B5 1.728(15) 3_456
B11 B8 1.773(8) 1_556
B11 Fe3 2.150(11) 3_456
B11 Fe2 2.285(8) 1_556
B12 B1 1.773(9) 1_556
B12 B13 2.030(14) .
B12 Fe1 2.078(11) 7_655
B12 Fe4 2.162(8) 1_556
B13 B14 1.719(14) .
B13 B6 1.837(9) 1_556
B13 Fe1 2.131(10) 7_655
B13 Fe2 2.241(8) 1_556
B14 B4 1.804(9) 1_556
B14 Fe2 2.127(7) 1_556
